data_2022134
loop_
_publ_author_name
'Okuniewski, Andrzej'
'Rosiak, Damian'
'Chojnacki, Jaros\/law'

_publ_section_title
;
 Impact of the anion and chalcogen on the crystal structure and properties
 of 4,6-dimethyl-2-pyrimido(thio)nium halides
;
_journal_coeditor_code WP3004
_journal_issue 5
_journal_name_full 'Acta Crystallographica Section C'
_journal_page_first 468
_journal_page_last 475
_journal_paper_doi 10.1107/S2053229620005525
_journal_volume 76
_journal_year 2020
_chemical_formula_iupac 'C6 H9 N2 O +, Br -'
_chemical_formula_moiety 'C6 H9 N2 O +, Br -'
_chemical_formula_sum 'C6 H9 Br N2 O'
_chemical_formula_weight 205.06
_chemical_name_common '4,6-Dimethyl-2-pyrimidonium bromide'
_chemical_name_systematic
;
4,6-Dimethyl-2-oxo-2,3-dihydropyrimidin-1-ium bromide
;
_space_group_crystal_system orthorhombic
_space_group_IT_number 62
_space_group_name_Hall '-P 2ac 2n'
_space_group_name_H-M_alt 'P n m a'
_atom_sites_solution_hydrogens mixed
_atom_sites_solution_primary dual
_audit_creation_method
;
Olex2 1.2
(compiled 2018.05.29 svn.r3508 for OlexSys, GUI svn.r5506)
;
_cell_angle_alpha 90
_cell_angle_beta 90
_cell_angle_gamma 90
_cell_formula_units_Z 4
_cell_length_a 14.4984(18)
_cell_length_b 6.722(2)
_cell_length_c 8.113(7)
_cell_measurement_reflns_used 16240
_cell_measurement_temperature 120
_cell_measurement_theta_max 29.66
_cell_measurement_theta_min 3.77
_cell_volume 790.7(7)
_computing_cell_refinement
;
X-AREA (Stoe & Cie, 2009)
;
_computing_data_collection
;
X-AREA (Stoe & Cie, 2009)
;
_computing_data_reduction
;
X-RED32 (Stoe & Cie, 2009)
;
_computing_molecular_graphics
;
OLEX2 (Dolomanov <i>et al.</i>,  2009)
;
_computing_publication_material
;
OLEX2 (Dolomanov <i>et al.</i>,  2009)
;
_computing_structure_refinement
;
SHELXL2018 (Sheldrick, 2015b)
;
_computing_structure_solution
;
SHELXT (Sheldrick, 2015a)
;
_diffrn_ambient_temperature 120.0
_diffrn_detector 'image plate (34 cm diameter)'
_diffrn_detector_area_resol_mean 6.67
_diffrn_measured_fraction_theta_full 0.996
_diffrn_measured_fraction_theta_max 0.997
_diffrn_measurement_device '2-circle goniometer'
_diffrn_measurement_device_type 'Stoe IPDS 2T'
_diffrn_measurement_method 'rotation method'
_diffrn_radiation_monochromator 'parabolic x-ray mirror'
_diffrn_radiation_probe x-ray
_diffrn_radiation_type MoK\a
_diffrn_radiation_wavelength 0.71073
_diffrn_reflns_av_R_equivalents 0.0501
_diffrn_reflns_av_unetI/netI 0.0188
_diffrn_reflns_limit_h_max 19
_diffrn_reflns_limit_h_min -19
_diffrn_reflns_limit_k_max 8
_diffrn_reflns_limit_k_min -9
_diffrn_reflns_limit_l_max 11
_diffrn_reflns_limit_l_min -11
_diffrn_reflns_number 10482
_diffrn_reflns_theta_full 25.242
_diffrn_reflns_theta_max 28.996
_diffrn_reflns_theta_min 3.769
_diffrn_source 'microfocus sealed X-ray tube'
_diffrn_source_current 1.000
_diffrn_source_power 0.050
_diffrn_source_voltage 50
_exptl_absorpt_coefficient_mu 5.134
_exptl_absorpt_correction_T_max 0.9051
_exptl_absorpt_correction_T_min 0.6387
_exptl_absorpt_correction_type integration
_exptl_absorpt_process_details
;
[X-RED32 (Stoe & Cie, 2009), analogous to Coppens (1970)]
;
_exptl_crystal_colour colourless
_exptl_crystal_density_diffrn 1.723
_exptl_crystal_description plate
_exptl_crystal_F_000 408
_exptl_crystal_size_max 0.35
_exptl_crystal_size_mid 0.197
_exptl_crystal_size_min 0.03
_refine_diff_density_max 0.735
_refine_diff_density_min -0.593
_refine_ls_extinction_method none
_refine_ls_goodness_of_fit_ref 1.088
_refine_ls_hydrogen_treatment mixed
_refine_ls_matrix_type full
_refine_ls_number_parameters 75
_refine_ls_number_reflns 1130
_refine_ls_number_restraints 12
_refine_ls_restrained_S_all 1.082
_refine_ls_R_factor_all 0.0350
_refine_ls_R_factor_gt 0.0312
_refine_ls_shift/su_max 0.001
_refine_ls_shift/su_mean 0.000
_refine_ls_structure_factor_coef Fsqd
_refine_ls_weighting_details 'w=1/[\s^2^(Fo^2^)+(0.0666P)^2^+0.2083P] where P=(Fo^2^+2Fc^2^)/3'
_refine_ls_weighting_scheme calc
_refine_ls_wR_factor_gt 0.0919
_refine_ls_wR_factor_ref 0.0963
_reflns_number_gt 971
_reflns_number_total 1130
_reflns_threshold_expression 'I > 2\s(I)'
_cod_data_source_file wp3004sup1.cif
_cod_data_source_block 3
_cod_original_cell_volume 790.6(7)
_cod_database_code 2022134
_shelx_space_group_comment
;
The symmetry employed for this shelxl refinement is uniquely defined
by the following loop, which should always be used as a source of
symmetry information in preference to the above space-group names.
They are only intended as comments.
;
_shelx_estimated_absorpt_t_min 0.267
_shelx_estimated_absorpt_t_max 0.861

loop_
_space_group_symop_operation_xyz
'x, y, z'
'-x+1/2, -y, z+1/2'
'-x, y+1/2, -z'
'x+1/2, -y+1/2, -z+1/2'
'-x, -y, -z'
'x-1/2, y, -z-1/2'
'x, -y-1/2, z'
'-x-1/2, y-1/2, z-1/2'

loop_
_atom_site_type_symbol
_atom_site_label
_atom_site_fract_x
_atom_site_fract_y
_atom_site_fract_z
_atom_site_U_iso_or_equiv
_atom_site_adp_type
_atom_site_calc_flag
_atom_site_occupancy
_atom_site_disorder_assembly
_atom_site_disorder_group
Br Br1 0.35196(2) 0.250000 0.50127(2) 0.02388(16) Uani d 1 . .
O O1 0.58317(14) 0.250000 0.8135(2) 0.0371(5) Uani d 1 . .
N N2 0.57782(16) 0.250000 0.5322(3) 0.0226(4) Uani d 1 . .
H H2 0.517129 0.250000 0.532890 0.027 Uiso calc 1 . .
N N6 0.71848(15) 0.250000 0.6681(3) 0.0248(4) Uani d 1 . .
H H6 0.751254 0.250000 0.759377 0.030 Uiso calc 1 . .
C C3 0.6210(2) 0.250000 0.3855(3) 0.0245(5) Uani d 1 . .
C C5 0.7641(2) 0.250000 0.5243(3) 0.0242(5) Uani d 1 . .
C C4 0.71538(19) 0.250000 0.3791(3) 0.0254(5) Uani d 1 . .
H H4 0.746603 0.250000 0.276126 0.031 Uiso calc 1 . .
C C1 0.62334(19) 0.250000 0.6826(3) 0.0266(5) Uani d 1 . .
C C7 0.5611(2) 0.250000 0.2362(3) 0.0326(6) Uani d 1 . .
C C8 0.8668(2) 0.250000 0.5294(4) 0.0360(7) Uani d 1 . .
H H7A 0.5971(13) 0.250000 0.1340(16) 0.049(12) Uiso d 1 . .
H H7B 0.5221(2) 0.13098(8) 0.2398(17) 0.068(8) Uiso d 1 . .
H H8A 0.8902(18) 0.250000 0.6427(11) 0.057(11) Uiso d 1 . .
H H8B 0.8890(9) 0.13099(8) 0.4719(10) 0.054(9) Uiso d 1 . .

loop_
_atom_site_aniso_label
_atom_site_aniso_U_11
_atom_site_aniso_U_22
_atom_site_aniso_U_33
_atom_site_aniso_U_12
_atom_site_aniso_U_13
_atom_site_aniso_U_23
Br1 0.0223(2) 0.0298(2) 0.0195(2) 0.000 -0.00044(6) 0.000
O1 0.0251(9) 0.0693(15) 0.0169(9) 0.000 0.0028(7) 0.000
N2 0.0199(10) 0.0304(11) 0.0176(7) 0.000 0.0006(8) 0.000
N6 0.0217(9) 0.0374(12) 0.0151(8) 0.000 -0.0005(7) 0.000
C3 0.0306(13) 0.0276(12) 0.0152(10) 0.000 0.0005(10) 0.000
C5 0.0230(13) 0.0293(12) 0.0204(9) 0.000 0.0048(9) 0.000
C4 0.0272(12) 0.0328(13) 0.0163(10) 0.000 0.0024(9) 0.000
C1 0.0243(11) 0.0367(14) 0.0188(11) 0.000 -0.0009(10) 0.000
C7 0.0327(14) 0.0472(16) 0.0179(11) 0.000 -0.0034(10) 0.000
C8 0.0241(12) 0.057(2) 0.0273(11) 0.000 0.0020(12) 0.000

loop_
_atom_type_symbol
_atom_type_description
_atom_type_scat_dispersion_real
_atom_type_scat_dispersion_imag
_atom_type_scat_source
C C 0.0033 0.0016 'International Tables Vol C Tables 4.2.6.8 and 6.1.1.4'
H H 0.0000 0.0000 'International Tables Vol C Tables 4.2.6.8 and 6.1.1.4'
Br Br -0.2901 2.4595 'International Tables Vol C Tables 4.2.6.8 and 6.1.1.4'
N N 0.0061 0.0033 'International Tables Vol C Tables 4.2.6.8 and 6.1.1.4'
O O 0.0106 0.0060 'International Tables Vol C Tables 4.2.6.8 and 6.1.1.4'

loop_
_geom_angle_atom_site_label_1
_geom_angle_atom_site_label_2
_geom_angle_atom_site_label_3
_geom_angle_site_symmetry_1
_geom_angle_site_symmetry_3
_geom_angle
_geom_angle_publ_flag
C3 N2 H2 . . 118.1 ?
C3 N2 C1 . . 123.9(2) ?
C1 N2 H2 . . 118.1 ?
C5 N6 H6 . . 117.8 ?
C5 N6 C1 . . 124.4(2) ?
C1 N6 H6 . . 117.8 ?
N2 C3 C4 . . 119.9(2) ?
N2 C3 C7 . . 116.6(3) ?
C4 C3 C7 . . 123.5(2) ?
N6 C5 C4 . . 119.5(3) ?
N6 C5 C8 . . 118.0(3) ?
C4 C5 C8 . . 122.5(2) ?
C3 C4 C5 . . 118.8(2) ?
C3 C4 H4 . . 120.6 ?
C5 C4 H4 . . 120.6 ?
O1 C1 N2 . . 122.8(3) ?
O1 C1 N6 . . 123.6(3) ?
N6 C1 N2 . . 113.5(2) ?
C3 C7 H7A . . 112.1(14) ?
C3 C7 H7B . . 108.2(7) ?
C3 C7 H7B . 7_565 108.2(7) ?
H7A C7 H7B . . 109.44(13) ?
H7A C7 H7B . 7_565 109.44(13) ?
H7B C7 H7B . 7_565 109.43(16) ?
C5 C8 H8A . . 111.8(16) ?
C5 C8 H8B . 7_565 108.4(8) ?
C5 C8 H8B . . 108.4(8) ?
H8A C8 H8B . 7_565 109.39(13) ?
H8A C8 H8B . . 109.39(13) ?
H8B C8 H8B . 7_565 109.40(16) ?

loop_
_geom_bond_atom_site_label_1
_geom_bond_atom_site_label_2
_geom_bond_site_symmetry_2
_geom_bond_distance
_geom_bond_publ_flag
O1 C1 . 1.211(3) ?
N2 H2 . 0.8800 ?
N2 C3 . 1.345(3) ?
N2 C1 . 1.387(3) ?
N6 H6 . 0.8800 ?
N6 C5 . 1.340(3) ?
N6 C1 . 1.384(3) ?
C3 C4 . 1.369(3) ?
C3 C7 . 1.490(4) ?
C5 C4 . 1.373(4) ?
C5 C8 . 1.490(4) ?
C4 H4 . 0.9500 ?
C7 H7A . 0.9799(12) ?
C7 H7B 7_565 0.9800(8) ?
C7 H7B . 0.9800(8) ?
C8 H8A . 0.9802(12) ?
C8 H8B 7_565 0.9802(8) ?
C8 H8B . 0.9802(8) ?

loop_
_geom_hbond_atom_site_label_D
_geom_hbond_atom_site_label_H
_geom_hbond_atom_site_label_A
_geom_hbond_site_symmetry_A
_geom_hbond_distance_DH
_geom_hbond_distance_HA
_geom_hbond_distance_DA
_geom_hbond_angle_DHA
_geom_hbond_publ_flag
N2 H2 Br1 . 0.88 2.41 3.284(2) 173.5 yes
N6 H6 Br1 6_657 0.88 2.43 3.308(3) 175.7 yes

_cod_database_fobs_code 2022134
